data_2211562
loop_
_publ_author_name
'Dariusz Wyrzykowski'
'Artur Sikorski'
'Antoni Konitz'
'Zygmunt Warnke'

_publ_section_title
;
 Quinolinium tetrachloroferrate(III)
;
_journal_coeditor_code OB2098
_journal_issue 12
_journal_name_full 'Acta Crystallographica Section E'
_journal_page_first m3562
_journal_page_last m3564
_journal_paper_doi 10.1107/S1600536806049683
_journal_volume 62
_journal_year 2006
_chemical_formula_iupac '(C9 H8 N1) [Fe Cl4]'
_chemical_formula_moiety 'C9 H8 N +, Cl4 Fe -'
_chemical_formula_sum 'C9 H8 Cl4 Fe N'
_chemical_formula_weight 327.81
_chemical_name_systematic
;
Quinolinium tetrachloroferrate(III)
;
_space_group_IT_number 62
_symmetry_cell_setting orthorhombic
_symmetry_space_group_name_Hall '-P 2ac 2n'
_symmetry_space_group_name_H-M 'P n m a'
_atom_sites_solution_hydrogens geom
_atom_sites_solution_primary direct
_atom_sites_solution_secondary difmap
_cell_angle_alpha 90.00
_cell_angle_beta 90.00
_cell_angle_gamma 90.00
_cell_formula_units_Z 4
_cell_length_a 9.211(2)
_cell_length_b 14.162(3)
_cell_length_c 9.772(2)
_cell_measurement_reflns_used 50
_cell_measurement_temperature 295(2)
_cell_measurement_theta_max 25.00
_cell_measurement_theta_min 2.53
_cell_volume 1274.7(5)
_computing_cell_refinement 'KM-4 Software'
_computing_data_collection 'KM-4 Software (Oxford Diffraction, 1989)'
_computing_data_reduction 'KM-4 Software'
_computing_molecular_graphics 'ORTEPII (Johnson, 1976)'
_computing_publication_material 'SHELXL97 and PLATON (Spek, 2003)'
_computing_structure_refinement 'SHELXL97 (Sheldrick, 1997)'
_computing_structure_solution 'SHELXS97 (Sheldrick, 1997)'
_diffrn_ambient_temperature 295(2)
_diffrn_measured_fraction_theta_full 0.999
_diffrn_measured_fraction_theta_max 0.999
_diffrn_measurement_device_type 'Kuma KM-4'
_diffrn_measurement_method \q/2\q
_diffrn_radiation_monochromator graphite
_diffrn_radiation_source 'fine-focus sealed tube'
_diffrn_radiation_type MoK\a
_diffrn_radiation_wavelength 0.71073
_diffrn_reflns_av_R_equivalents 0.0755
_diffrn_reflns_av_sigmaI/netI 0.0867
_diffrn_reflns_limit_h_max 2
_diffrn_reflns_limit_h_min -10
_diffrn_reflns_limit_k_max 16
_diffrn_reflns_limit_k_min 0
_diffrn_reflns_limit_l_max 11
_diffrn_reflns_limit_l_min 0
_diffrn_reflns_number 1489
_diffrn_reflns_theta_full 25.04
_diffrn_reflns_theta_max 25.04
_diffrn_reflns_theta_min 2.53
_diffrn_standards_decay_% 2.45
_diffrn_standards_interval_count 200
_diffrn_standards_number 3
_exptl_absorpt_coefficient_mu 1.986
_exptl_absorpt_correction_T_max 0.672
_exptl_absorpt_correction_T_min 0.499
_exptl_absorpt_correction_type psi-scan
_exptl_absorpt_process_details '(North <i>et al.</i>,  1968)'
_exptl_crystal_colour yellow--orange
_exptl_crystal_density_diffrn 1.708
_exptl_crystal_density_method 'not measured'
_exptl_crystal_description prism
_exptl_crystal_F_000 652
_exptl_crystal_size_max 0.5
_exptl_crystal_size_mid 0.3
_exptl_crystal_size_min 0.2
_refine_diff_density_max 0.349
_refine_diff_density_min -0.364
_refine_ls_extinction_coef 0.0095(15)
_refine_ls_extinction_expression Fc^*^=kFc[1+0.001xFc^2^\l^3^/sin(2\q)]^-1/4^
_refine_ls_extinction_method SHELXL97
_refine_ls_goodness_of_fit_ref 1.002
_refine_ls_hydrogen_treatment constr
_refine_ls_matrix_type full
_refine_ls_number_parameters 74
_refine_ls_number_reflns 1174
_refine_ls_number_restraints 0
_refine_ls_restrained_S_all 1.002
_refine_ls_R_factor_all 0.1110
_refine_ls_R_factor_gt 0.0397
_refine_ls_shift/su_max 0.000
_refine_ls_shift/su_mean 0.000
_refine_ls_structure_factor_coef Fsqd
_refine_ls_weighting_details 'calc w=1/[\s^2^(Fo^2^)+(0.0506P)^2^] where P=(Fo^2^+2Fc^2^)/3'
_refine_ls_weighting_scheme calc
_refine_ls_wR_factor_gt 0.0831
_refine_ls_wR_factor_ref 0.1011
_reflns_number_gt 640
_reflns_number_total 1174
_reflns_threshold_expression I>2\s(I)
_cod_data_source_file ob2098.cif
_cod_data_source_block I
_cod_database_code 2211562
_cod_database_fobs_code 2211562

loop_
_symmetry_equiv_pos_as_xyz
'x, y, z'
'-x+1/2, -y, z+1/2'
'-x, y+1/2, -z'
'x+1/2, -y+1/2, -z+1/2'
'-x, -y, -z'
'x-1/2, y, -z-1/2'
'x, -y-1/2, z'
'-x-1/2, y-1/2, z-1/2'

loop_
_atom_site_type_symbol
_atom_site_label
_atom_site_fract_x
_atom_site_fract_y
_atom_site_fract_z
_atom_site_U_iso_or_equiv
_atom_site_adp_type
_atom_site_calc_flag
_atom_site_refinement_flags
_atom_site_occupancy
Fe Fe1 0.23365(9) 0.7500 0.02672(8) 0.0446(3) Uani d S 1
Cl Cl1 0.09997(13) 0.62250(9) 0.01752(13) 0.0687(4) Uani d . 1
Cl Cl2 0.38686(17) 0.7500 -0.14284(18) 0.0641(5) Uani d S 1
Cl Cl3 0.3527(2) 0.7500 0.22088(16) 0.0719(5) Uani d S 1
C C1 0.6812(6) 0.5750(4) -0.1542(7) 0.0822(16) Uani d . 1
H H1 0.7394 0.5955 -0.2261 0.099 Uiso d R 1
C C2 0.5741(6) 0.5123(3) -0.1743(5) 0.0771(14) Uani d P 0.50
H H2A 0.5575 0.4888 -0.2617 0.092 Uiso calc PR 0.50
N N2 0.5741(6) 0.5123(3) -0.1743(5) 0.0771(14) Uani d P 0.50
H H2B 0.5588 0.4905 -0.2551 0.092 Uiso calc PR 0.50
C C3 0.4862(4) 0.4818(3) -0.0649(4) 0.0460(11) Uani d . 1
C C4 0.3771(5) 0.4169(3) -0.0832(5) 0.0591(11) Uani d . 1
H H4 0.3601 0.3916 -0.1696 0.071 Uiso d R 1
C C5 0.2958(6) 0.3900(4) 0.0219(7) 0.0779(16) Uani d . 1
H H5 0.2215 0.3467 0.0074 0.094 Uiso d R 1

loop_
_atom_site_aniso_label
_atom_site_aniso_U_11
_atom_site_aniso_U_22
_atom_site_aniso_U_33
_atom_site_aniso_U_12
_atom_site_aniso_U_13
_atom_site_aniso_U_23
Fe1 0.0500(6) 0.0403(5) 0.0437(5) 0.000 -0.0006(4) 0.000
Cl1 0.0756(8) 0.0602(7) 0.0703(8) -0.0222(6) 0.0062(6) -0.0042(6)
Cl2 0.0564(10) 0.0691(10) 0.0667(10) 0.000 0.0121(8) 0.000
Cl3 0.0887(13) 0.0710(11) 0.0560(11) 0.000 -0.0222(9) 0.000
C1 0.071(4) 0.064(3) 0.111(5) 0.011(3) 0.027(3) 0.031(4)
C2 0.099(4) 0.075(3) 0.057(3) 0.026(3) 0.005(3) 0.003(3)
N2 0.099(4) 0.075(3) 0.057(3) 0.026(3) 0.005(3) 0.003(3)
C3 0.058(3) 0.039(2) 0.041(2) 0.010(2) -0.005(2) 0.0025(17)
C4 0.065(3) 0.047(3) 0.065(3) 0.004(2) -0.010(3) -0.003(2)
C5 0.060(3) 0.051(3) 0.122(5) 0.004(3) -0.018(3) -0.007(3)

loop_
_atom_type_symbol
_atom_type_description
_atom_type_scat_dispersion_real
_atom_type_scat_dispersion_imag
_atom_type_scat_source
C C 0.0033 0.0016 'International Tables Vol C Tables 4.2.6.8 and 6.1.1.4'
H H 0.0000 0.0000 'International Tables Vol C Tables 4.2.6.8 and 6.1.1.4'
N N 0.0061 0.0033 'International Tables Vol C Tables 4.2.6.8 and 6.1.1.4'
Cl Cl 0.1484 0.1585 'International Tables Vol C Tables 4.2.6.8 and 6.1.1.4'
Fe Fe 0.3463 0.8444 'International Tables Vol C Tables 4.2.6.8 and 6.1.1.4'

loop_
_geom_angle_atom_site_label_1
_geom_angle_atom_site_label_2
_geom_angle_atom_site_label_3
_geom_angle_site_symmetry_1
_geom_angle_site_symmetry_3
_geom_angle
_geom_angle_publ_flag
Cl2 Fe1 Cl1 . . 109.49(5) ?
Cl2 Fe1 Cl1 . 7_575 109.49(5) ?
Cl1 Fe1 Cl1 . 7_575 111.27(8) ?
Cl2 Fe1 Cl3 . . 109.55(8) ?
Cl1 Fe1 Cl3 . . 108.50(5) ?
Cl1 Fe1 Cl3 7_575 . 108.50(5) ?
N2 C1 C5 . 5_665 118.7(5) ?
N2 C1 H1 . . 121.3 ?
C1 N2 C3 . . 121.0(5) no
C1 N2 H2B . . 119.5 ?
C3 N2 H2B . . 119.5 ?
C4 C3 N2 . . 121.8(4) no
C3 C3 N2 5_665 . 118.1(5) ?
C5 C1 H1 5_665 . 120.0 ?
C4 C3 C3 . 5_665 120.0(5) ?
C5 C4 C3 . . 120.3(5) ?
C5 C4 H4 . . 119.8 ?
C3 C4 H4 . . 119.9 ?
C4 C5 C1 . 5_665 121.8(5) ?
C4 C5 H5 . . 119.1 ?
C1 C5 H5 5_665 . 119.1 ?

loop_
_geom_bond_atom_site_label_1
_geom_bond_atom_site_label_2
_geom_bond_site_symmetry_2
_geom_bond_distance
_geom_bond_publ_flag
Fe1 Cl2 . 2.1765(19) ?
Fe1 Cl1 . 2.1873(12) ?
Fe1 Cl1 7_575 2.1873(12) ?
Fe1 Cl3 . 2.1915(17) ?
C1 N2 . 1.341(7) no
C1 C5 5_665 1.401(8) ?
C1 H1 . 0.9300 ?
C2 C3 . 1.409(7) no
C2 H2A . 0.9300 ?
N2 C3 . 1.409(7) no
N2 H2B . 0.8600 ?
C3 C4 . 1.373(6) no
C3 C3 5_665 1.393(8) ?
C4 C5 . 1.326(7) no
C4 H4 . 0.9300 ?
C5 C1 5_665 1.401(8) ?
C5 H5 . 0.9299 ?

loop_
_geom_hbond_atom_site_label_D
_geom_hbond_atom_site_label_H
_geom_hbond_atom_site_label_A
_geom_hbond_site_symmetry_D
_geom_hbond_site_symmetry_H
_geom_hbond_site_symmetry_A
_geom_hbond_distance_DH
_geom_hbond_distance_HA
_geom_hbond_distance_DA
_geom_hbond_angle_DHA
_geom_hbond_publ_flag
C1 H1 Cl2 1_555 1_555 4_564 0.93 2.87 3.697(6) 148 y

loop_
_geom_torsion_atom_site_label_1
_geom_torsion_atom_site_label_2
_geom_torsion_atom_site_label_3
_geom_torsion_atom_site_label_4
_geom_torsion_site_symmetry_1
_geom_torsion_site_symmetry_4
_geom_torsion
_geom_torsion_publ_flag
C5 C1 N2 C3 5_665 . -0.3(7) ?
C1 N2 C3 C4 . . -179.2(4) no
C1 N2 C3 C3 . 5_665 -0.1(7) ?
C3 C3 C4 C5 5_665 . 1.3(7) ?
N2 C3 C4 C5 . . -179.6(5) no
C3 C4 C5 C1 . 5_665 -0.9(7) ?
